data_4122698
loop_
_publ_author_name
'Bian, Zhiguo'
'Marvin, Christopher C.'
'Pettersson, Martin'
'Martin, Stephen F.'

_publ_section_title
;
 Enantioselective Total Syntheses of Citrinadins A and B. Stereochemical
 Revision of Their Assigned Structures.
;
_journal_issue 40
_journal_name_full 'Journal of the American Chemical Society'
_journal_page_first 14184
_journal_paper_doi 10.1021/ja5074646
_journal_volume 136
_journal_year 2014
_chemical_absolute_configuration syn
_chemical_formula_sum 'C18 H27 N O5'
_chemical_formula_weight 337.41
_chemical_name_systematic
;
 ?
;
_space_group_IT_number 19
_symmetry_cell_setting orthorhombic
_symmetry_space_group_name_Hall 'P 2ac 2ab'
_symmetry_space_group_name_H-M 'P 21 21 21'
_atom_sites_solution_hydrogens geom
_atom_sites_solution_primary direct
_atom_sites_solution_secondary difmap
_audit_creation_method SHELXL-97
_cell_angle_alpha 90.00
_cell_angle_beta 90.00
_cell_angle_gamma 90.00
_cell_formula_units_Z 4
_cell_length_a 7.4902(9)
_cell_length_b 10.5726(13)
_cell_length_c 21.850(2)
_cell_measurement_reflns_used 42971
_cell_measurement_temperature 100(2)
_cell_measurement_theta_max 27.5
_cell_measurement_theta_min 3.0
_cell_volume 1730.3(3)
_computing_cell_refinement 'CrystalClear (Rigaku Inc., 2008)'
_computing_data_collection 'CrystalClear (Rigaku Inc., 2008)'
_computing_data_reduction 'CrystalClear (Rigaku Inc., 2008)'
_computing_molecular_graphics 'XP SHELXTL/PC, Siemens Analytical'
_computing_structure_refinement 'XL SHELXTL/PC, Siemens Analytical'
_computing_structure_solution
;

SIR97 - Altomare A., Burla M.C., Camalli M., Cascarano G.L., Giacovazzo C., 
Guagliardi A., Moliterni A.G.G., Polidori G.,Spagna R.
;
_diffrn_ambient_temperature 100(2)
_diffrn_measured_fraction_theta_full 0.998
_diffrn_measured_fraction_theta_max 0.998
_diffrn_measurement_device_type 'Rigaku AFC-12 with Saturn 724+ CCD'
_diffrn_measurement_method \w-scans
_diffrn_radiation_monochromator graphite
_diffrn_radiation_source 'fine-focus sealed tube'
_diffrn_radiation_type MoK\a
_diffrn_radiation_wavelength 0.71074
_diffrn_reflns_av_R_equivalents 0.0375
_diffrn_reflns_av_sigmaI/netI 0.0141
_diffrn_reflns_limit_h_max 9
_diffrn_reflns_limit_h_min -9
_diffrn_reflns_limit_k_max 13
_diffrn_reflns_limit_k_min -13
_diffrn_reflns_limit_l_max 28
_diffrn_reflns_limit_l_min -28
_diffrn_reflns_number 42813
_diffrn_reflns_theta_full 27.48
_diffrn_reflns_theta_max 27.48
_diffrn_reflns_theta_min 3.30
_exptl_absorpt_coefficient_mu 0.094
_exptl_absorpt_correction_type none
_exptl_crystal_colour plate
_exptl_crystal_density_diffrn 1.295
_exptl_crystal_density_method 'not measured'
_exptl_crystal_description colorless
_exptl_crystal_F_000 728
_exptl_crystal_size_max 0.25
_exptl_crystal_size_mid 0.10
_exptl_crystal_size_min 0.08
_refine_diff_density_max 0.195
_refine_diff_density_min -0.154
_refine_diff_density_rms 0.035
_refine_ls_abs_structure_details 'Flack H D (1983), Acta Cryst. A39, 876-881'
_refine_ls_abs_structure_Flack 0.9(11)
_refine_ls_extinction_method none
_refine_ls_goodness_of_fit_ref 1.040
_refine_ls_hydrogen_treatment constr
_refine_ls_matrix_type full
_refine_ls_number_parameters 221
_refine_ls_number_reflns 2275
_refine_ls_number_restraints 0
_refine_ls_restrained_S_all 1.040
_refine_ls_R_factor_all 0.0351
_refine_ls_R_factor_gt 0.0330
_refine_ls_shift/su_max 0.001
_refine_ls_shift/su_mean 0.000
_refine_ls_structure_factor_coef Fsqd
_refine_ls_weighting_details 'calc w=1/[\s^2^(Fo^2^)+(0.0432P)^2^+0.4711P] where P=(Fo^2^+2Fc^2^)/3'
_refine_ls_weighting_scheme calc
_refine_ls_wR_factor_gt 0.0831
_refine_ls_wR_factor_ref 0.0843
_reflns_number_gt 2152
_reflns_number_total 2275
_reflns_threshold_expression >2sigma(I)
_cod_data_source_file ja5074646_si_003.cif
_cod_data_source_block shelxl
_cod_depositor_comments
;
The following automatic conversions were performed:

'_symmetry_cell_setting' value 'Orthorhombic' changed to
'orthorhombic' according to
/home/saulius/struct/COD-crude-data--automatic-downloads/rss-feeds/ACS/lib/dictionaries/cif_core.dic
dictionary named 'cif_core.dic' version 2.4.2 from 2011-04-26.

Automatic conversion script
Id: cif_fix_values 2281 2013-09-26 08:29:07Z andrius 

 Adding full bibliography for 4122695--4122702.cif.
;
_cod_original_sg_symbol_H-M P212121
_cod_database_code 4122698

loop_
_symmetry_equiv_pos_as_xyz
'x, y, z'
'-x+1/2, -y, z+1/2'
'x+1/2, -y+1/2, -z'
'-x, y+1/2, -z+1/2'

loop_
_atom_site_label
_atom_site_type_symbol
_atom_site_fract_x
_atom_site_fract_y
_atom_site_fract_z
_atom_site_U_iso_or_equiv
_atom_site_adp_type
_atom_site_occupancy
_atom_site_symmetry_multiplicity
_atom_site_calc_flag
_atom_site_refinement_flags
C1 C 0.5975(3) 0.38075(18) 0.62917(8) 0.0276(4) Uani 1 1 d .
C2 C 0.4012(3) 0.36499(16) 0.65053(8) 0.0264(4) Uani 1 1 d .
C3 C 0.2670(3) 0.3411(2) 0.74371(9) 0.0374(5) Uani 1 1 d .
H3A H 0.2917 0.3206 0.7871 0.045 Uiso 1 1 calc R
H3B H 0.1464 0.3102 0.7328 0.045 Uiso 1 1 calc R
C4 C 0.2852(3) 0.4818(2) 0.73168(9) 0.0347(4) Uani 1 1 d .
H4A H 0.1717 0.5267 0.7400 0.042 Uiso 1 1 calc R
H4B H 0.3810 0.5194 0.7570 0.042 Uiso 1 1 calc R
C5 C 0.2789(3) 0.31112(17) 0.60169(8) 0.0293(4) Uani 1 1 d .
H5A H 0.1597 0.2945 0.6196 0.035 Uiso 1 1 calc R
H5B H 0.3279 0.2298 0.5868 0.035 Uiso 1 1 calc R
C6 C 0.2605(2) 0.40284(17) 0.54817(8) 0.0259(4) Uani 1 1 d .
H6A H 0.1909 0.3623 0.5150 0.031 Uiso 1 1 calc R
H6B H 0.1949 0.4792 0.5617 0.031 Uiso 1 1 calc R
C7 C 0.4411(2) 0.44061(16) 0.52423(8) 0.0217(3) Uani 1 1 d .
C8 C 0.4389(2) 0.52662(16) 0.46928(8) 0.0217(3) Uani 1 1 d .
C9 C 0.5947(2) 0.62040(17) 0.38405(8) 0.0260(4) Uani 1 1 d .
H9 H 0.4754 0.6598 0.3764 0.031 Uiso 1 1 calc R
C10 C 0.7346(3) 0.72323(18) 0.37415(10) 0.0331(4) Uani 1 1 d .
H10A H 0.7495 0.7366 0.3296 0.040 Uiso 1 1 calc R
H10B H 0.6894 0.8032 0.3919 0.040 Uiso 1 1 calc R
C11 C 0.9164(3) 0.69496(19) 0.40184(9) 0.0330(4) Uani 1 1 d .
H11 H 0.9924 0.7725 0.3991 0.040 Uiso 1 1 calc R
C12 C 0.8927(3) 0.65983(17) 0.46849(8) 0.0282(4) Uani 1 1 d .
H12A H 0.8432 0.7333 0.4909 0.034 Uiso 1 1 calc R
H12B H 1.0109 0.6400 0.4864 0.034 Uiso 1 1 calc R
C13 C 0.7689(2) 0.54638(16) 0.47722(8) 0.0216(3) Uani 1 1 d .
H13 H 0.8226 0.4710 0.4566 0.026 Uiso 1 1 calc R
C14 C 0.7526(2) 0.51969(18) 0.54571(8) 0.0247(4) Uani 1 1 d .
H14A H 0.8664 0.4828 0.5603 0.030 Uiso 1 1 calc R
H14B H 0.7351 0.6010 0.5674 0.030 Uiso 1 1 calc R
C15 C 0.6031(2) 0.43193(16) 0.56270(8) 0.0229(3) Uani 1 1 d .
C16 C 0.6935(3) 0.2514(2) 0.62927(10) 0.0435(5) Uani 1 1 d .
H16A H 0.7100 0.2228 0.6716 0.065 Uiso 1 1 calc R
H16B H 0.8102 0.2598 0.6094 0.065 Uiso 1 1 calc R
H16C H 0.6211 0.1895 0.6069 0.065 Uiso 1 1 calc R
C17 C 0.6941(3) 0.4696(2) 0.67357(9) 0.0374(5) Uani 1 1 d .
H17A H 0.6458 0.5553 0.6694 0.056 Uiso 1 1 calc R
H17B H 0.8220 0.4704 0.6641 0.056 Uiso 1 1 calc R
H17C H 0.6763 0.4400 0.7156 0.056 Uiso 1 1 calc R
C18 C 0.6117(3) 0.50823(19) 0.34042(8) 0.0321(4) Uani 1 1 d .
H18A H 0.7271 0.4665 0.3469 0.048 Uiso 1 1 calc R
H18B H 0.6040 0.5382 0.2981 0.048 Uiso 1 1 calc R
H18C H 0.5151 0.4480 0.3483 0.048 Uiso 1 1 calc R
N1 N 0.59445(19) 0.57442(13) 0.44862(7) 0.0208(3) Uani 1 1 d .
O1 O 0.4002(2) 0.28921(13) 0.70420(6) 0.0345(3) Uani 1 1 d .
O2 O 0.32974(19) 0.48611(12) 0.66776(6) 0.0269(3) Uani 1 1 d .
O3 O 0.56680(18) 0.33682(11) 0.51621(6) 0.0274(3) Uani 1 1 d .
O4 O 0.29409(17) 0.54689(13) 0.44359(6) 0.0293(3) Uani 1 1 d .
O5 O 0.99936(19) 0.59566(16) 0.36804(6) 0.0378(4) Uani 1 1 d .
H5 H 1.0915 0.5714 0.3865 0.057 Uiso 1 1 calc R

loop_
_atom_site_aniso_label
_atom_site_aniso_U_11
_atom_site_aniso_U_22
_atom_site_aniso_U_33
_atom_site_aniso_U_23
_atom_site_aniso_U_13
_atom_site_aniso_U_12
C1 0.0279(9) 0.0292(9) 0.0257(8) 0.0018(7) -0.0012(8) 0.0062(8)
C2 0.0346(10) 0.0197(8) 0.0248(8) 0.0007(7) 0.0020(8) 0.0017(8)
C3 0.0425(12) 0.0424(11) 0.0273(9) 0.0038(8) 0.0063(9) -0.0022(10)
C4 0.0404(11) 0.0368(10) 0.0269(9) -0.0060(8) 0.0050(8) 0.0006(9)
C5 0.0348(10) 0.0231(8) 0.0301(9) -0.0027(7) 0.0028(8) -0.0058(8)
C6 0.0239(8) 0.0261(8) 0.0278(8) -0.0041(7) -0.0016(7) -0.0063(7)
C7 0.0220(8) 0.0168(7) 0.0264(8) -0.0055(6) -0.0013(7) 0.0007(7)
C8 0.0207(8) 0.0187(7) 0.0257(8) -0.0044(7) -0.0026(7) -0.0009(6)
C9 0.0229(8) 0.0250(8) 0.0301(9) 0.0082(7) -0.0059(7) -0.0011(8)
C10 0.0295(10) 0.0236(8) 0.0460(11) 0.0093(8) -0.0028(9) -0.0045(8)
C11 0.0272(9) 0.0314(10) 0.0404(10) 0.0057(8) -0.0023(8) -0.0107(9)
C12 0.0224(8) 0.0270(8) 0.0352(9) -0.0064(8) -0.0028(8) -0.0046(8)
C13 0.0175(8) 0.0198(7) 0.0275(8) -0.0039(7) -0.0033(6) 0.0018(7)
C14 0.0178(7) 0.0294(9) 0.0268(8) -0.0032(7) -0.0032(7) 0.0040(7)
C15 0.0241(8) 0.0190(8) 0.0257(8) -0.0038(6) -0.0014(7) 0.0039(7)
C16 0.0471(13) 0.0425(12) 0.0408(11) 0.0122(10) 0.0058(10) 0.0214(11)
C17 0.0303(10) 0.0551(13) 0.0267(9) 0.0014(9) -0.0071(8) -0.0018(10)
C18 0.0360(10) 0.0364(10) 0.0239(8) 0.0045(8) -0.0057(8) -0.0086(9)
N1 0.0178(7) 0.0181(6) 0.0266(7) 0.0004(5) -0.0034(6) 0.0003(6)
O1 0.0450(8) 0.0292(7) 0.0293(6) 0.0066(6) 0.0042(6) 0.0033(7)
O2 0.0340(7) 0.0230(6) 0.0236(6) -0.0036(5) 0.0030(5) 0.0024(6)
O3 0.0342(7) 0.0191(6) 0.0288(6) -0.0054(5) 0.0012(5) 0.0054(6)
O4 0.0198(6) 0.0339(7) 0.0341(7) 0.0014(6) -0.0068(5) -0.0011(5)
O5 0.0249(7) 0.0602(10) 0.0283(6) 0.0011(7) -0.0023(6) 0.0046(7)

loop_
_atom_type_symbol
_atom_type_description
_atom_type_scat_dispersion_real
_atom_type_scat_dispersion_imag
_atom_type_scat_source
C C 0.0033 0.0016 'International Tables Vol C Tables 4.2.6.8 and 6.1.1.4'
H H 0.0000 0.0000 'International Tables Vol C Tables 4.2.6.8 and 6.1.1.4'
N N 0.0061 0.0033 'International Tables Vol C Tables 4.2.6.8 and 6.1.1.4'
O O 0.0106 0.0060 'International Tables Vol C Tables 4.2.6.8 and 6.1.1.4'

loop_
_geom_angle_atom_site_label_1
_geom_angle_atom_site_label_2
_geom_angle_atom_site_label_3
_geom_angle
C17 C1 C16 108.80(17)
C17 C1 C15 111.49(16)
C16 C1 C15 107.32(15)
C17 C1 C2 108.84(15)
C16 C1 C2 110.20(16)
C15 C1 C2 110.16(14)
O1 C2 O2 106.51(13)
O1 C2 C5 111.46(15)
O2 C2 C5 107.10(15)
O1 C2 C1 108.29(15)
O2 C2 C1 109.61(15)
C5 C2 C1 113.62(15)
O1 C3 C4 102.08(16)
O1 C3 H3A 111.4
C4 C3 H3A 111.4
O1 C3 H3B 111.4
C4 C3 H3B 111.4
H3A C3 H3B 109.2
O2 C4 C3 102.76(15)
O2 C4 H4A 111.2
C3 C4 H4A 111.2
O2 C4 H4B 111.2
C3 C4 H4B 111.2
H4A C4 H4B 109.1
C2 C5 C6 110.80(14)
C2 C5 H5A 109.5
C6 C5 H5A 109.5
C2 C5 H5B 109.5
C6 C5 H5B 109.5
H5A C5 H5B 108.1
C7 C6 C5 110.74(15)
C7 C6 H6A 109.5
C5 C6 H6A 109.5
C7 C6 H6B 109.5
C5 C6 H6B 109.5
H6A C6 H6B 108.1
O3 C7 C15 59.42(10)
O3 C7 C6 115.03(14)
C15 C7 C6 121.57(15)
O3 C7 C8 111.46(14)
C15 C7 C8 119.95(15)
C6 C7 C8 115.33(14)
O4 C8 N1 122.68(16)
O4 C8 C7 118.32(15)
N1 C8 C7 118.95(15)
N1 C9 C10 111.54(15)
N1 C9 C18 109.72(14)
C10 C9 C18 114.05(16)
N1 C9 H9 107.0
C10 C9 H9 107.0
C18 C9 H9 107.0
C11 C10 C9 114.76(15)
C11 C10 H10A 108.6
C9 C10 H10A 108.6
C11 C10 H10B 108.6
C9 C10 H10B 108.6
H10A C10 H10B 107.6
O5 C11 C12 111.64(17)
O5 C11 C10 109.21(16)
C12 C11 C10 109.06(17)
O5 C11 H11 109.0
C12 C11 H11 109.0
C10 C11 H11 109.0
C11 C12 C13 112.57(15)
C11 C12 H12A 109.1
C13 C12 H12A 109.1
C11 C12 H12B 109.1
C13 C12 H12B 109.1
H12A C12 H12B 107.8
N1 C13 C14 112.36(14)
N1 C13 C12 109.04(14)
C14 C13 C12 108.40(14)
N1 C13 H13 109.0
C14 C13 H13 109.0
C12 C13 H13 109.0
C15 C14 C13 114.58(14)
C15 C14 H14A 108.6
C13 C14 H14A 108.6
C15 C14 H14B 108.6
C13 C14 H14B 108.6
H14A C14 H14B 107.6
O3 C15 C7 59.52(10)
O3 C15 C14 113.20(14)
C7 C15 C14 115.67(15)
O3 C15 C1 114.06(14)
C7 C15 C1 122.14(16)
C14 C15 C1 117.87(15)
C1 C16 H16A 109.5
C1 C16 H16B 109.5
H16A C16 H16B 109.5
C1 C16 H16C 109.5
H16A C16 H16C 109.5
H16B C16 H16C 109.5
C1 C17 H17A 109.5
C1 C17 H17B 109.5
H17A C17 H17B 109.5
C1 C17 H17C 109.5
H17A C17 H17C 109.5
H17B C17 H17C 109.5
C9 C18 H18A 109.5
C9 C18 H18B 109.5
H18A C18 H18B 109.5
C9 C18 H18C 109.5
H18A C18 H18C 109.5
H18B C18 H18C 109.5
C8 N1 C13 123.18(13)
C8 N1 C9 116.10(14)
C13 N1 C9 117.63(14)
C2 O1 C3 106.60(15)
C4 O2 C2 108.21(14)
C15 O3 C7 61.06(10)
C11 O5 H5 109.5

loop_
_geom_bond_atom_site_label_1
_geom_bond_atom_site_label_2
_geom_bond_distance
C1 C17 1.532(3)
C1 C16 1.545(3)
C1 C15 1.550(2)
C1 C2 1.552(3)
C2 O1 1.420(2)
C2 O2 1.438(2)
C2 C5 1.517(3)
C3 O1 1.429(2)
C3 C4 1.516(3)
C3 H3A 0.9900
C3 H3B 0.9900
C4 O2 1.437(2)
C4 H4A 0.9900
C4 H4B 0.9900
C5 C6 1.525(3)
C5 H5A 0.9900
C5 H5B 0.9900
C6 C7 1.504(2)
C6 H6A 0.9900
C6 H6B 0.9900
C7 O3 1.457(2)
C7 C15 1.479(2)
C7 C8 1.506(2)
C8 O4 1.240(2)
C8 N1 1.348(2)
C9 N1 1.492(2)
C9 C10 1.525(3)
C9 C18 1.527(3)
C9 H9 1.0000
C10 C11 1.519(3)
C10 H10A 0.9900
C10 H10B 0.9900
C11 O5 1.426(3)
C11 C12 1.513(3)
C11 H11 1.0000
C12 C13 1.528(2)
C12 H12A 0.9900
C12 H12B 0.9900
C13 N1 1.478(2)
C13 C14 1.528(2)
C13 H13 1.0000
C14 C15 1.501(2)
C14 H14A 0.9900
C14 H14B 0.9900
C15 O3 1.455(2)
C16 H16A 0.9800
C16 H16B 0.9800
C16 H16C 0.9800
C17 H17A 0.9800
C17 H17B 0.9800
C17 H17C 0.9800
C18 H18A 0.9800
C18 H18B 0.9800
C18 H18C 0.9800
O5 H5 0.8400

loop_
_geom_hbond_atom_site_label_D
_geom_hbond_atom_site_label_H
_geom_hbond_atom_site_label_A
_geom_hbond_distance_DH
_geom_hbond_distance_HA
_geom_hbond_distance_DA
_geom_hbond_angle_DHA
_geom_hbond_site_symmetry_A
O5 H5 O4 0.84 1.98 2.8044(19) 166 1_655

loop_
_geom_torsion_atom_site_label_1
_geom_torsion_atom_site_label_2
_geom_torsion_atom_site_label_3
_geom_torsion_atom_site_label_4
_geom_torsion
C17 C1 C2 O1 -72.13(19)
C16 C1 C2 O1 47.1(2)
C15 C1 C2 O1 165.34(13)
C17 C1 C2 O2 43.69(19)
C16 C1 C2 O2 162.93(15)
C15 C1 C2 O2 -78.84(17)
C17 C1 C2 C5 163.46(16)
C16 C1 C2 C5 -77.31(19)
C15 C1 C2 C5 40.9(2)
O1 C3 C4 O2 34.8(2)
O1 C2 C5 C6 171.84(15)
O2 C2 C5 C6 55.70(19)
C1 C2 C5 C6 -65.5(2)
C2 C5 C6 C7 53.2(2)
C5 C6 C7 O3 45.40(19)
C5 C6 C7 C15 -22.8(2)
C5 C6 C7 C8 177.30(14)
O3 C7 C8 O4 124.81(17)
C15 C7 C8 O4 -169.04(15)
C6 C7 C8 O4 -8.8(2)
O3 C7 C8 N1 -52.7(2)
C15 C7 C8 N1 13.5(2)
C6 C7 C8 N1 173.75(15)
N1 C9 C10 C11 45.4(2)
C18 C9 C10 C11 -79.6(2)
C9 C10 C11 O5 70.3(2)
C9 C10 C11 C12 -52.0(2)
O5 C11 C12 C13 -63.0(2)
C10 C11 C12 C13 57.8(2)
C11 C12 C13 N1 -56.8(2)
C11 C12 C13 C14 -179.44(16)
N1 C13 C14 C15 45.5(2)
C12 C13 C14 C15 166.10(15)
C6 C7 C15 O3 102.34(17)
C8 C7 C15 O3 -98.63(16)
O3 C7 C15 C14 102.97(16)
C6 C7 C15 C14 -154.69(16)
C8 C7 C15 C14 4.3(2)
O3 C7 C15 C1 -100.90(17)
C6 C7 C15 C1 1.4(2)
C8 C7 C15 C1 160.48(15)
C13 C14 C15 O3 32.5(2)
C13 C14 C15 C7 -33.6(2)
C13 C14 C15 C1 169.23(15)
C17 C1 C15 O3 161.30(16)
C16 C1 C15 O3 42.2(2)
C2 C1 C15 O3 -77.75(18)
C17 C1 C15 C7 -130.76(18)
C16 C1 C15 C7 110.19(19)
C2 C1 C15 C7 -9.8(2)
C17 C1 C15 C14 24.9(2)
C16 C1 C15 C14 -94.17(19)
C2 C1 C15 C14 145.84(16)
O4 C8 N1 C13 -177.21(16)
C7 C8 N1 C13 0.2(2)
O4 C8 N1 C9 -17.6(2)
C7 C8 N1 C9 159.76(15)
C14 C13 N1 C8 -29.4(2)
C12 C13 N1 C8 -149.58(16)
C14 C13 N1 C9 171.32(14)
C12 C13 N1 C9 51.12(19)
C10 C9 N1 C8 153.43(16)
C18 C9 N1 C8 -79.20(19)
C10 C9 N1 C13 -45.8(2)
C18 C9 N1 C13 81.57(18)
O2 C2 O1 C3 23.7(2)
C5 C2 O1 C3 -92.78(18)
C1 C2 O1 C3 141.53(16)
C4 C3 O1 C2 -36.1(2)
C3 C4 O2 C2 -21.2(2)
O1 C2 O2 C4 -0.4(2)
C5 C2 O2 C4 118.96(17)
C1 C2 O2 C4 -117.36(16)
C14 C15 O3 C7 -107.13(16)
C1 C15 O3 C7 114.40(17)
C6 C7 O3 C15 -113.28(16)
C8 C7 O3 C15 113.01(16)
